data_2220758
loop_
_publ_author_name
'Thoss, Melanie'
'Seidel, R\"udiger W.'
'Feigel, Martin'

_publ_section_title
;
 (<i>R</i>)-Di-<i>tert</i>-butyl 1,1'-binaphthyl-2,2'-dicarboxylate
;
_journal_coeditor_code DN2418
_journal_issue 2
_journal_name_full 'Acta Crystallographica Section E'
_journal_page_first o243
_journal_paper_doi 10.1107/S1600536808044309
_journal_volume 65
_journal_year 2009
_chemical_formula_iupac 'C30 H30 O4'
_chemical_formula_moiety 'C30 H30 O4'
_chemical_formula_sum 'C30 H30 O4'
_chemical_formula_weight 454.54
_chemical_name_systematic
;
(<i>R</i>)-Di-<i>tert</i>-butyl 1,1'-binaphthyl-2,2'-dicarboxylate
;
_space_group_IT_number 20
_symmetry_cell_setting orthorhombic
_symmetry_space_group_name_Hall 'C 2c 2'
_symmetry_space_group_name_H-M 'C 2 2 21'
_atom_sites_solution_hydrogens geom
_atom_sites_solution_primary direct
_atom_sites_solution_secondary difmap
_audit_creation_method 'SHELXL97 and IUCr-template'
_cell_angle_alpha 90.00
_cell_angle_beta 90.00
_cell_angle_gamma 90.00
_cell_formula_units_Z 8
_cell_length_a 9.6972(4)
_cell_length_b 25.8488(13)
_cell_length_c 19.9000(9)
_cell_measurement_reflns_used 8276
_cell_measurement_temperature 108(2)
_cell_measurement_theta_max 30.3161
_cell_measurement_theta_min 2.5758
_cell_volume 4988.2(4)
_computing_cell_refinement 'CrysAlis RED (Oxford Diffraction, 2008)'
_computing_data_collection 'CrysAlis CCD (Oxford Diffraction, 2008)'
_computing_data_reduction 'CrysAlis RED (Oxford Diffraction, 2008)'
_computing_molecular_graphics 'DIAMOND (Brandenburg, 2008)'
_computing_publication_material 'SHELXL97 (Sheldrick, 2008)'
_computing_structure_refinement 'SHELXL97 (Sheldrick, 2008)'
_computing_structure_solution 'SHELXS97 (Sheldrick, 2008)'
_diffrn_ambient_temperature 108(2)
_diffrn_detector_area_resol_mean 8.4171
_diffrn_measured_fraction_theta_full 0.997
_diffrn_measured_fraction_theta_max 0.997
_diffrn_measurement_device_type 'Oxford Diffraction Sapphire2 CCD'
_diffrn_measurement_method \w
_diffrn_radiation_monochromator graphite
_diffrn_radiation_source 'Enhance (Mo) X-ray Source'
_diffrn_radiation_type 'Mo K\a'
_diffrn_radiation_wavelength 0.71073
_diffrn_reflns_av_R_equivalents 0.0431
_diffrn_reflns_av_sigmaI/netI 0.0418
_diffrn_reflns_limit_h_max 12
_diffrn_reflns_limit_h_min -12
_diffrn_reflns_limit_k_max 33
_diffrn_reflns_limit_k_min -31
_diffrn_reflns_limit_l_max 25
_diffrn_reflns_limit_l_min -25
_diffrn_reflns_number 33031
_diffrn_reflns_theta_full 27.50
_diffrn_reflns_theta_max 27.50
_diffrn_reflns_theta_min 3.31
_diffrn_standards_number 0
_exptl_absorpt_coefficient_mu 0.079
_exptl_absorpt_correction_T_max 0.9839
_exptl_absorpt_correction_T_min 0.9718
_exptl_absorpt_correction_type multi-scan
_exptl_absorpt_process_details '(ABSPACK in CrysAlis RED; Oxford Diffraction, 2008)'
_exptl_crystal_colour colourless
_exptl_crystal_density_diffrn 1.211
_exptl_crystal_density_method 'not measured'
_exptl_crystal_description prism
_exptl_crystal_F_000 1936
_exptl_crystal_size_max 0.37
_exptl_crystal_size_mid 0.21
_exptl_crystal_size_min 0.18
_refine_diff_density_max 0.176
_refine_diff_density_min -0.162
_refine_ls_extinction_method none
_refine_ls_goodness_of_fit_ref 0.889
_refine_ls_hydrogen_treatment constr
_refine_ls_matrix_type full
_refine_ls_number_parameters 320
_refine_ls_number_reflns 3175
_refine_ls_number_restraints 30
_refine_ls_restrained_S_all 0.974
_refine_ls_R_factor_all 0.0469
_refine_ls_R_factor_gt 0.0331
_refine_ls_shift/su_max 0.000
_refine_ls_shift/su_mean 0.000
_refine_ls_structure_factor_coef Fsqd
_refine_ls_weighting_details 'calc w = 1/[\s^2^(Fo^2^)+(0.0436P)^2^] where P=(Fo^2^+2Fc^2^)/3'
_refine_ls_weighting_scheme calc
_refine_ls_wR_factor_gt 0.0695
_refine_ls_wR_factor_ref 0.0716
_reflns_number_gt 2423
_reflns_number_total 3175
_reflns_threshold_expression I>2\s(I)
_cod_data_source_file dn2418.cif
_cod_data_source_block I
_cod_database_code 2220758
_cod_database_fobs_code 2220758

loop_
_symmetry_equiv_pos_as_xyz
'x, y, z'
'-x, -y, z+1/2'
'-x, y, -z+1/2'
'x, -y, -z'
'x+1/2, y+1/2, z'
'-x+1/2, -y+1/2, z+1/2'
'-x+1/2, y+1/2, -z+1/2'
'x+1/2, -y+1/2, -z'

loop_
_atom_site_type_symbol
_atom_site_label
_atom_site_fract_x
_atom_site_fract_y
_atom_site_fract_z
_atom_site_U_iso_or_equiv
_atom_site_adp_type
_atom_site_calc_flag
_atom_site_refinement_flags
_atom_site_occupancy
_atom_site_disorder_assembly
_atom_site_disorder_group
O O1 0.63715(16) 0.30623(6) 0.17450(7) 0.0318(4) Uani d . 1 . .
O O2 0.82275(13) 0.26221(5) 0.21109(6) 0.0232(3) Uani d . 1 . .
C C21 0.7200(2) 0.27252(8) 0.16612(10) 0.0218(4) Uani d . 1 . .
C C1 0.94407(19) 0.32395(7) 0.27619(9) 0.0199(4) Uani d . 1 . .
C C2 0.8298(2) 0.29383(7) 0.26837(9) 0.0208(4) Uani d . 1 . .
C C3 0.7240(2) 0.29102(8) 0.31619(10) 0.0252(5) Uani d . 1 . .
H H3 0.6466 0.2692 0.3090 0.030 Uiso calc R 1 . .
C C4 0.7338(2) 0.31991(8) 0.37300(10) 0.0260(5) Uani d . 1 . .
H H4 0.6630 0.3179 0.4059 0.031 Uiso calc R 1 . .
C C5 0.8550(2) 0.38512(8) 0.44130(10) 0.0289(5) Uani d . 1 . .
H H5 0.7839 0.3837 0.4741 0.035 Uiso calc R 1 . .
C C6 0.9627(2) 0.41821(9) 0.45025(10) 0.0326(5) Uani d . 1 . .
H H6 0.9656 0.4400 0.4887 0.039 Uiso calc R 1 . .
C C7 1.0696(2) 0.42013(9) 0.40251(11) 0.0321(5) Uani d . 1 . .
H H7 1.1449 0.4431 0.4091 0.039 Uiso calc R 1 . .
C C8 1.0663(2) 0.38929(8) 0.34679(10) 0.0257(5) Uani d . 1 . .
H H8 1.1398 0.3908 0.3153 0.031 Uiso calc R 1 . .
C C9 0.9546(2) 0.35511(8) 0.33540(10) 0.0215(4) Uani d . 1 . .
C C10 0.8474(2) 0.35282(8) 0.38388(9) 0.0224(4) Uani d . 1 . .
C C22 0.7294(2) 0.23684(8) 0.10603(9) 0.0245(5) Uani d . 1 . .
C C23 0.7295(2) 0.18046(8) 0.13026(11) 0.0318(5) Uani d . 1 . .
H H23A 0.8112 0.1743 0.1581 0.048 Uiso calc R 1 . .
H H23B 0.7313 0.1572 0.0913 0.048 Uiso calc R 1 . .
H H23C 0.6462 0.1739 0.1568 0.048 Uiso calc R 1 . .
C C24 0.8636(2) 0.24911(9) 0.06858(11) 0.0334(5) Uani d . 1 . .
H H24A 0.8635 0.2855 0.0548 0.050 Uiso calc R 1 . .
H H24B 0.8708 0.2270 0.0287 0.050 Uiso calc R 1 . .
H H24C 0.9424 0.2426 0.0983 0.050 Uiso calc R 1 . .
C C25 0.6065(2) 0.24659(9) 0.06012(11) 0.0352(5) Uani d . 1 . .
H H25A 0.5208 0.2400 0.0848 0.053 Uiso calc R 1 . .
H H25B 0.6116 0.2234 0.0212 0.053 Uiso calc R 1 . .
H H25C 0.6079 0.2826 0.0448 0.053 Uiso calc R 1 . .
O O11 0.49149(19) 0.36700(6) 0.55217(8) 0.0481(5) Uani d . 1 . .
O O12 0.35449(14) 0.43270(5) 0.52184(7) 0.0263(3) Uani d . 1 . .
C C11 0.53052(19) 0.48267(7) 0.46989(9) 0.0210(4) Uani d . 1 . .
C C12 0.4422(2) 0.44153(8) 0.46680(10) 0.0224(4) Uani d . 1 . .
C C13 0.4321(2) 0.40866(8) 0.41121(10) 0.0263(5) Uani d . 1 . .
H H13 0.3678 0.3809 0.4111 0.032 Uiso calc R 1 . .
C C14 0.5153(2) 0.41686(8) 0.35726(10) 0.0270(5) Uani d . 1 . .
H H14 0.5077 0.3950 0.3190 0.032 Uiso calc R 1 . .
C C15 0.7071(2) 0.46426(9) 0.30391(10) 0.0324(5) Uani d . 1 . .
H H15 0.7028 0.4419 0.2660 0.039 Uiso calc R 1 . .
C C16 0.8038(2) 0.50233(9) 0.30582(11) 0.0351(6) Uani d . 1 . .
H H16 0.8680 0.5058 0.2700 0.042 Uiso calc R 1 . .
C C17 0.8088(2) 0.53657(9) 0.36088(11) 0.0344(5) Uani d . 1 . .
H H17 0.8754 0.5635 0.3616 0.041 Uiso calc R 1 . .
C C18 0.7185(2) 0.53139(8) 0.41322(11) 0.0267(5) Uani d . 1 . .
H H18 0.7222 0.5551 0.4496 0.032 Uiso calc R 1 . .
C C19 0.6200(2) 0.49123(7) 0.41380(9) 0.0215(4) Uani d . 1 . .
C C20 0.6130(2) 0.45738(8) 0.35732(9) 0.0244(5) Uani d . 1 . .
C C31 0.3931(2) 0.39330(9) 0.56367(10) 0.0292(5) Uani d . 1 A .
C C32 0.2992(3) 0.38865(9) 0.62358(12) 0.0388(6) Uani d D 1 . .
C C33 0.3695(5) 0.3673(3) 0.6811(2) 0.0810(18) Uani d PD 0.601(3) A 1
H H33A 0.3049 0.3646 0.7188 0.122 Uiso calc PR 0.601(3) A 1
H H33B 0.4464 0.3899 0.6936 0.122 Uiso calc PR 0.601(3) A 1
H H33C 0.4048 0.3328 0.6699 0.122 Uiso calc PR 0.601(3) A 1
C C34 0.2190(6) 0.4386(2) 0.6369(3) 0.0647(13) Uani d PD 0.601(3) A 1
H H34A 0.1620 0.4469 0.5977 0.097 Uiso calc PR 0.601(3) A 1
H H34B 0.2840 0.4670 0.6452 0.097 Uiso calc PR 0.601(3) A 1
H H34C 0.1598 0.4340 0.6764 0.097 Uiso calc PR 0.601(3) A 1
C C35 0.1845(5) 0.34794(19) 0.5970(2) 0.0549(10) Uani d PD 0.601(3) A 1
H H35A 0.1364 0.3626 0.5581 0.082 Uiso calc PR 0.601(3) A 1
H H35B 0.1180 0.3410 0.6329 0.082 Uiso calc PR 0.601(3) A 1
H H35C 0.2299 0.3156 0.5838 0.082 Uiso calc PR 0.601(3) A 1
C C33' 0.1614(7) 0.4053(5) 0.6191(4) 0.0810(18) Uani d PD 0.399(3) A 2
H H33D 0.1151 0.3996 0.6622 0.122 Uiso calc PR 0.399(3) A 2
H H33E 0.1139 0.3858 0.5838 0.122 Uiso calc PR 0.399(3) A 2
H H33F 0.1593 0.4423 0.6081 0.122 Uiso calc PR 0.399(3) A 2
C C34' 0.3208(10) 0.3352(3) 0.6572(4) 0.0647(13) Uani d PD 0.399(3) A 2
H H34D 0.4194 0.3270 0.6582 0.097 Uiso calc PR 0.399(3) A 2
H H34E 0.2718 0.3086 0.6314 0.097 Uiso calc PR 0.399(3) A 2
H H34F 0.2848 0.3361 0.7032 0.097 Uiso calc PR 0.399(3) A 2
C C35' 0.3811(7) 0.4262(3) 0.6770(3) 0.0549(10) Uani d PD 0.399(3) A 2
H H35D 0.4773 0.4150 0.6807 0.082 Uiso calc PR 0.399(3) A 2
H H35E 0.3368 0.4239 0.7212 0.082 Uiso calc PR 0.399(3) A 2
H H35F 0.3779 0.4620 0.6611 0.082 Uiso calc PR 0.399(3) A 2

loop_
_atom_site_aniso_label
_atom_site_aniso_U_11
_atom_site_aniso_U_22
_atom_site_aniso_U_33
_atom_site_aniso_U_12
_atom_site_aniso_U_13
_atom_site_aniso_U_23
O1 0.0349(8) 0.0306(8) 0.0298(8) 0.0125(7) -0.0038(7) -0.0014(6)
O2 0.0208(7) 0.0249(8) 0.0238(7) 0.0003(6) -0.0012(6) -0.0050(6)
C21 0.0191(10) 0.0226(11) 0.0238(10) -0.0024(9) 0.0019(8) 0.0038(9)
C1 0.0190(10) 0.0223(11) 0.0185(9) 0.0035(8) 0.0001(8) 0.0034(8)
C2 0.0204(10) 0.0224(10) 0.0197(10) 0.0020(8) -0.0021(8) -0.0008(8)
C3 0.0206(10) 0.0265(12) 0.0284(11) -0.0013(9) 0.0030(9) 0.0020(9)
C4 0.0259(11) 0.0295(12) 0.0228(10) 0.0040(10) 0.0086(9) 0.0058(9)
C5 0.0333(12) 0.0321(12) 0.0213(10) 0.0091(10) 0.0022(10) 0.0004(9)
C6 0.0387(13) 0.0331(13) 0.0260(11) 0.0116(11) -0.0052(10) -0.0085(10)
C7 0.0274(11) 0.0322(13) 0.0368(12) 0.0021(10) -0.0070(10) -0.0072(10)
C8 0.0223(11) 0.0290(12) 0.0258(11) 0.0017(9) 0.0002(9) -0.0009(9)
C9 0.0218(10) 0.0225(11) 0.0201(10) 0.0040(8) -0.0015(8) 0.0012(8)
C10 0.0253(11) 0.0223(11) 0.0195(10) 0.0055(9) 0.0000(8) 0.0025(8)
C22 0.0252(11) 0.0251(12) 0.0232(10) 0.0012(9) 0.0010(9) -0.0014(8)
C23 0.0377(13) 0.0269(12) 0.0307(11) -0.0019(10) 0.0000(10) -0.0033(9)
C24 0.0345(12) 0.0383(13) 0.0275(11) 0.0004(11) 0.0090(10) -0.0041(9)
C25 0.0387(13) 0.0371(14) 0.0297(12) 0.0043(11) -0.0083(10) -0.0058(10)
O11 0.0449(10) 0.0526(11) 0.0469(10) 0.0205(9) 0.0125(9) 0.0172(9)
O12 0.0248(8) 0.0240(8) 0.0302(7) 0.0000(6) 0.0037(6) 0.0000(6)
C11 0.0211(10) 0.0209(11) 0.0211(10) 0.0035(8) -0.0023(8) -0.0003(8)
C12 0.0194(10) 0.0217(11) 0.0260(11) 0.0037(8) 0.0002(9) 0.0017(8)
C13 0.0256(11) 0.0216(11) 0.0319(11) -0.0002(9) -0.0062(9) -0.0026(9)
C14 0.0311(12) 0.0272(12) 0.0227(10) 0.0051(10) -0.0078(9) -0.0051(9)
C15 0.0398(13) 0.0362(13) 0.0214(11) 0.0079(11) 0.0009(10) -0.0022(10)
C16 0.0327(12) 0.0445(14) 0.0282(12) 0.0059(11) 0.0101(10) 0.0055(10)
C17 0.0314(12) 0.0330(13) 0.0388(13) -0.0035(10) 0.0059(11) 0.0024(11)
C18 0.0293(11) 0.0238(11) 0.0271(11) -0.0007(10) 0.0013(9) -0.0010(9)
C19 0.0227(10) 0.0218(11) 0.0201(10) 0.0044(9) -0.0015(9) 0.0008(8)
C20 0.0277(11) 0.0248(11) 0.0208(10) 0.0062(9) -0.0030(9) -0.0001(9)
C31 0.0285(12) 0.0292(12) 0.0298(11) -0.0034(10) -0.0030(10) -0.0011(10)
C32 0.0392(13) 0.0397(14) 0.0377(12) -0.0006(12) 0.0118(11) 0.0038(11)
C33 0.045(2) 0.161(6) 0.037(2) 0.008(3) 0.006(2) 0.036(3)
C34 0.072(3) 0.063(3) 0.060(3) 0.002(2) 0.034(3) -0.003(2)
C35 0.055(2) 0.062(3) 0.048(2) -0.018(2) 0.012(2) -0.0006(19)
C33' 0.045(2) 0.161(6) 0.037(2) 0.008(3) 0.006(2) 0.036(3)
C34' 0.072(3) 0.063(3) 0.060(3) 0.002(2) 0.034(3) -0.003(2)
C35' 0.055(2) 0.062(3) 0.048(2) -0.018(2) 0.012(2) -0.0006(19)

loop_
_atom_type_symbol
_atom_type_description
_atom_type_scat_dispersion_real
_atom_type_scat_dispersion_imag
_atom_type_scat_source
C C 0.0033 0.0016 'International Tables Vol C Tables 4.2.6.8 and 6.1.1.4'
H H 0.0000 0.0000 'International Tables Vol C Tables 4.2.6.8 and 6.1.1.4'
O O 0.0106 0.0060 'International Tables Vol C Tables 4.2.6.8 and 6.1.1.4'

loop_
_geom_angle_atom_site_label_1
_geom_angle_atom_site_label_2
_geom_angle_atom_site_label_3
_geom_angle_site_symmetry_1
_geom_angle_site_symmetry_3
_geom_angle
_geom_angle_publ_flag
C21 O2 C2 . . 117.00(15) ?
O1 C21 O2 . . 122.72(18) ?
O1 C21 C22 . . 126.45(18) ?
O2 C21 C22 . . 110.82(16) ?
C2 C1 C9 . . 118.25(17) ?
C2 C1 C1 . 3_755 120.46(17) ?
C9 C1 C1 . 3_755 121.29(17) ?
C1 C2 C3 . . 123.17(18) ?
C1 C2 O2 . . 117.69(17) ?
C3 C2 O2 . . 119.05(17) ?
C4 C3 C2 . . 119.06(19) ?
C4 C3 H3 . . 120.5 ?
C2 C3 H3 . . 120.5 ?
C3 C4 C10 . . 120.98(19) ?
C3 C4 H4 . . 119.5 ?
C10 C4 H4 . . 119.5 ?
C6 C5 C10 . . 121.0(2) ?
C6 C5 H5 . . 119.5 ?
C10 C5 H5 . . 119.5 ?
C5 C6 C7 . . 119.94(19) ?
C5 C6 H6 . . 120.0 ?
C7 C6 H6 . . 120.0 ?
C8 C7 C6 . . 120.7(2) ?
C8 C7 H7 . . 119.7 ?
C6 C7 H7 . . 119.7 ?
C7 C8 C9 . . 120.79(19) ?
C7 C8 H8 . . 119.6 ?
C9 C8 H8 . . 119.6 ?
C8 C9 C10 . . 118.51(17) ?
C8 C9 C1 . . 122.49(17) ?
C10 C9 C1 . . 118.97(17) ?
C4 C10 C5 . . 121.36(19) ?
C4 C10 C9 . . 119.55(17) ?
C5 C10 C9 . . 119.05(19) ?
C21 C22 C25 . . 109.06(16) ?
C21 C22 C24 . . 107.99(16) ?
C25 C22 C24 . . 109.79(16) ?
C21 C22 C23 . . 109.30(16) ?
C25 C22 C23 . . 110.28(18) ?
C24 C22 C23 . . 110.37(18) ?
C22 C23 H23A . . 109.5 ?
C22 C23 H23B . . 109.5 ?
H23A C23 H23B . . 109.5 ?
C22 C23 H23C . . 109.5 ?
H23A C23 H23C . . 109.5 ?
H23B C23 H23C . . 109.5 ?
C22 C24 H24A . . 109.5 ?
C22 C24 H24B . . 109.5 ?
H24A C24 H24B . . 109.5 ?
C22 C24 H24C . . 109.5 ?
H24A C24 H24C . . 109.5 ?
H24B C24 H24C . . 109.5 ?
C22 C25 H25A . . 109.5 ?
C22 C25 H25B . . 109.5 ?
H25A C25 H25B . . 109.5 ?
C22 C25 H25C . . 109.5 ?
H25A C25 H25C . . 109.5 ?
H25B C25 H25C . . 109.5 ?
C31 O12 C12 . . 115.44(15) ?
C12 C11 C19 . . 117.72(17) ?
C12 C11 C11 . 4_566 120.13(17) ?
C19 C11 C11 . 4_566 122.14(17) ?
C11 C12 C13 . . 123.51(19) ?
C11 C12 O12 . . 118.07(17) ?
C13 C12 O12 . . 118.40(18) ?
C14 C13 C12 . . 119.23(19) ?
C14 C13 H13 . . 120.4 ?
C12 C13 H13 . . 120.4 ?
C13 C14 C20 . . 120.87(18) ?
C13 C14 H14 . . 119.6 ?
C20 C14 H14 . . 119.6 ?
C16 C15 C20 . . 121.1(2) ?
C16 C15 H15 . . 119.5 ?
C20 C15 H15 . . 119.5 ?
C15 C16 C17 . . 120.0(2) ?
C15 C16 H16 . . 120.0 ?
C17 C16 H16 . . 120.0 ?
C18 C17 C16 . . 120.6(2) ?
C18 C17 H17 . . 119.7 ?
C16 C17 H17 . . 119.7 ?
C17 C18 C19 . . 120.8(2) ?
C17 C18 H18 . . 119.6 ?
C19 C18 H18 . . 119.6 ?
C18 C19 C20 . . 118.49(18) ?
C18 C19 C11 . . 122.06(17) ?
C20 C19 C11 . . 119.42(18) ?
C14 C20 C15 . . 121.75(18) ?
C14 C20 C19 . . 119.18(18) ?
C15 C20 C19 . . 119.03(19) ?
O11 C31 O12 . . 121.7(2) ?
O11 C31 C32 . . 126.1(2) ?
O12 C31 C32 . . 112.11(19) ?
C33' C32 C33 . . 128.1(4) ?
C33' C32 C31 . . 120.0(4) ?
C33 C32 C31 . . 111.9(3) ?
C33' C32 C34 . . 43.1(5) ?
C33 C32 C34 . . 115.2(4) ?
C31 C32 C34 . . 112.2(3) ?
C33' C32 C34' . . 115.4(6) ?
C33 C32 C34' . . 41.6(4) ?
C31 C32 C34' . . 109.4(3) ?
C34 C32 C34' . . 138.3(4) ?
C33' C32 C35 . . 61.7(5) ?
C33 C32 C35 . . 109.5(4) ?
C31 C32 C35 . . 102.0(2) ?
C34 C32 C35 . . 104.8(3) ?
C34' C32 C35 . . 69.8(4) ?
C33' C32 C35' . . 108.6(6) ?
C33 C32 C35' . . 59.0(4) ?
C31 C32 C35' . . 100.0(3) ?
C34 C32 C35' . . 68.6(4) ?
C34' C32 C35' . . 100.5(5) ?
C35 C32 C35' . . 157.8(3) ?
C32 C33 H33A . . 109.5 ?
C32 C33 H33B . . 109.5 ?
H33A C33 H33B . . 109.5 ?
C32 C33 H33C . . 109.5 ?
H33A C33 H33C . . 109.5 ?
H33B C33 H33C . . 109.5 ?
C32 C34 H34A . . 109.5 ?
C32 C34 H34B . . 109.5 ?
H34A C34 H34B . . 109.5 ?
C32 C34 H34C . . 109.5 ?
H34A C34 H34C . . 109.5 ?
H34B C34 H34C . . 109.5 ?
C32 C35 H35A . . 109.5 ?
C32 C35 H35B . . 109.5 ?
H35A C35 H35B . . 109.5 ?
C32 C35 H35C . . 109.5 ?
H35A C35 H35C . . 109.5 ?
H35B C35 H35C . . 109.5 ?
C32 C33' H33D . . 109.5 ?
C32 C33' H33E . . 109.5 ?
H33D C33' H33E . . 109.5 ?
C32 C33' H33F . . 109.5 ?
H33D C33' H33F . . 109.5 ?
H33E C33' H33F . . 109.5 ?
C32 C34' H34D . . 109.5 ?
C32 C34' H34E . . 109.5 ?
H34D C34' H34E . . 109.5 ?
C32 C34' H34F . . 109.5 ?
H34D C34' H34F . . 109.5 ?
H34E C34' H34F . . 109.5 ?
C32 C35' H35D . . 109.5 ?
C32 C35' H35E . . 109.5 ?
H35D C35' H35E . . 109.5 ?
C32 C35' H35F . . 109.5 ?
H35D C35' H35F . . 109.5 ?
H35E C35' H35F . . 109.5 ?

loop_
_geom_bond_atom_site_label_1
_geom_bond_atom_site_label_2
_geom_bond_site_symmetry_2
_geom_bond_distance
_geom_bond_publ_flag
O1 C21 . 1.197(2) ?
O2 C21 . 1.365(2) ?
O2 C2 . 1.404(2) ?
C21 C22 . 1.513(3) ?
C1 C2 . 1.363(3) ?
C1 C9 . 1.431(3) ?
C1 C1 3_755 1.504(4) ?
C2 C3 . 1.401(3) ?
C3 C4 . 1.358(3) ?
C3 H3 . 0.9500 ?
C4 C10 . 1.408(3) ?
C4 H4 . 0.9500 ?
C5 C6 . 1.361(3) ?
C5 C10 . 1.417(3) ?
C5 H5 . 0.9500 ?
C6 C7 . 1.407(3) ?
C6 H6 . 0.9500 ?
C7 C8 . 1.366(3) ?
C7 H7 . 0.9500 ?
C8 C9 . 1.417(3) ?
C8 H8 . 0.9500 ?
C9 C10 . 1.419(3) ?
C22 C25 . 1.522(3) ?
C22 C24 . 1.533(3) ?
C22 C23 . 1.535(3) ?
C23 H23A . 0.9800 ?
C23 H23B . 0.9800 ?
C23 H23C . 0.9800 ?
C24 H24A . 0.9800 ?
C24 H24B . 0.9800 ?
C24 H24C . 0.9800 ?
C25 H25A . 0.9800 ?
C25 H25B . 0.9800 ?
C25 H25C . 0.9800 ?
O11 C31 . 1.194(3) ?
O12 C31 . 1.368(2) ?
O12 C12 . 1.405(2) ?
C11 C12 . 1.367(3) ?
C11 C19 . 1.431(3) ?
C11 C11 4_566 1.496(4) ?
C12 C13 . 1.398(3) ?
C13 C14 . 1.360(3) ?
C13 H13 . 0.9500 ?
C14 C20 . 1.412(3) ?
C14 H14 . 0.9500 ?
C15 C16 . 1.360(3) ?
C15 C20 . 1.412(3) ?
C15 H15 . 0.9500 ?
C16 C17 . 1.409(3) ?
C16 H16 . 0.9500 ?
C17 C18 . 1.367(3) ?
C17 H17 . 0.9500 ?
C18 C19 . 1.411(3) ?
C18 H18 . 0.9500 ?
C19 C20 . 1.426(3) ?
C31 C32 . 1.505(3) ?
C32 C33' . 1.407(7) ?
C32 C33 . 1.441(5) ?
C32 C34 . 1.531(5) ?
C32 C34' . 1.549(7) ?
C32 C35 . 1.620(5) ?
C32 C35' . 1.644(6) ?
C33 H33A . 0.9800 ?
C33 H33B . 0.9800 ?
C33 H33C . 0.9800 ?
C34 H34A . 0.9800 ?
C34 H34B . 0.9800 ?
C34 H34C . 0.9800 ?
C35 H35A . 0.9800 ?
C35 H35B . 0.9800 ?
C35 H35C . 0.9800 ?
C33' H33D . 0.9800 ?
C33' H33E . 0.9800 ?
C33' H33F . 0.9800 ?
C34' H34D . 0.9800 ?
C34' H34E . 0.9800 ?
C34' H34F . 0.9800 ?
C35' H35D . 0.9800 ?
C35' H35E . 0.9800 ?
C35' H35F . 0.9800 ?
